data_4065942
loop_
_publ_author_name
'Burlakov, Vladimir V.'
'Beweries, Torsten'
'Kaleta, Katharina'
'Bogdanov, Vyacheslav S.'
'Arndt, Perdita'
'Baumann, Wolfgang'
'Spannenberg, Anke'
'Shur, Vladimir B.'
'Rosenthal, Uwe'

_publ_section_title
;
 Reactions of the Five-Membered Hafnacyclocumulene Cp2Hf(\h4-t-Bu-C4-t-Bu)
 with the Lewis Acids Tris(pentafluorophenyl)borane and Diisobutylaluminum
 Hydride
;
_journal_issue 10
_journal_name_full Organometallics
_journal_page_first 2367
_journal_paper_doi 10.1021/om100208g
_journal_volume 29
_journal_year 2010
_chemical_formula_sum 'C68 H56 B D6 F15 Hf2'
_chemical_formula_weight 1531.97
_chemical_name_systematic
; 
 ? 
;
_space_group_IT_number 2
_symmetry_cell_setting triclinic
_symmetry_space_group_name_Hall '-P 1'
_symmetry_space_group_name_H-M 'P -1'
_atom_sites_solution_hydrogens geom
_atom_sites_solution_primary direct
_atom_sites_solution_secondary difmap
_audit_creation_method SHELXL-97
_cell_angle_alpha 83.164(3)
_cell_angle_beta 76.599(3)
_cell_angle_gamma 89.156(3)
_cell_formula_units_Z 2
_cell_length_a 10.1365(3)
_cell_length_b 15.8667(5)
_cell_length_c 19.3646(6)
_cell_measurement_reflns_used 53055
_cell_measurement_temperature 200(2)
_cell_measurement_theta_max 27.11
_cell_measurement_theta_min 1.59
_cell_volume 3007.86(17)
_computing_cell_refinement X-AREA
_computing_data_collection 'X-AREA (Stoe & Cie, 2005)'
_computing_data_reduction X-AREA
_computing_molecular_graphics 'XP in SHELXTL'
_computing_publication_material 'SHELXTL (Sheldrick, 2008)'
_computing_structure_refinement 'SHELXL-97 (Sheldrick, 2008)'
_computing_structure_solution 'SHELXS-97 (Sheldrick, 2008)'
_diffrn_ambient_temperature 200(2)
_diffrn_measured_fraction_theta_full 0.997
_diffrn_measured_fraction_theta_max 0.997
_diffrn_measurement_device_type 'STOE IPDS II'
_diffrn_measurement_method \w
_diffrn_radiation_monochromator graphite
_diffrn_radiation_source 'fine-focus sealed tube'
_diffrn_radiation_type MoK\a
_diffrn_radiation_wavelength 0.71073
_diffrn_reflns_av_R_equivalents 0.0393
_diffrn_reflns_av_sigmaI/netI 0.0438
_diffrn_reflns_limit_h_max 12
_diffrn_reflns_limit_h_min -12
_diffrn_reflns_limit_k_max 19
_diffrn_reflns_limit_k_min -19
_diffrn_reflns_limit_l_max 23
_diffrn_reflns_limit_l_min -23
_diffrn_reflns_number 38900
_diffrn_reflns_theta_full 25.50
_diffrn_reflns_theta_max 25.50
_diffrn_reflns_theta_min 1.79
_exptl_absorpt_coefficient_mu 3.537
_exptl_absorpt_correction_T_max 0.6270
_exptl_absorpt_correction_T_min 0.4165
_exptl_absorpt_correction_type numerical
_exptl_absorpt_process_details 'X-SHAPE and X-RED32 (Stoe & Cie, 2005)'
_exptl_crystal_colour colourless
_exptl_crystal_density_diffrn 1.691
_exptl_crystal_density_method 'not measured'
_exptl_crystal_description prism
_exptl_crystal_F_000 1508
_exptl_crystal_size_max 0.3
_exptl_crystal_size_mid 0.2
_exptl_crystal_size_min 0.2
_refine_diff_density_max 0.941
_refine_diff_density_min -0.723
_refine_diff_density_rms 0.078
_refine_ls_extinction_method none
_refine_ls_goodness_of_fit_ref 0.941
_refine_ls_hydrogen_treatment constr
_refine_ls_matrix_type full
_refine_ls_number_parameters 773
_refine_ls_number_reflns 11168
_refine_ls_number_restraints 30
_refine_ls_restrained_S_all 0.940
_refine_ls_R_factor_all 0.0405
_refine_ls_R_factor_gt 0.0245
_refine_ls_shift/su_max 0.002
_refine_ls_shift/su_mean 0.000
_refine_ls_structure_factor_coef Fsqd
_refine_ls_weighting_details 'calc w=1/[\s^2^(Fo^2^)+(0.0196P)^2^+0.0000P] where P=(Fo^2^+2Fc^2^)/3'
_refine_ls_weighting_scheme calc
_refine_ls_wR_factor_gt 0.0433
_refine_ls_wR_factor_ref 0.0452
_reflns_number_gt 8536
_reflns_number_total 11168
_reflns_threshold_expression >2sigma(I)
_cod_data_source_file om100208g_si_002.cif
_cod_data_source_block compound_2
_cod_original_cell_volume 3007.86(16)
_cod_original_sg_symbol_H-M P-1
_cod_original_formula_sum 'C68 H56 D6 B F15 Hf2'
_cod_database_code 4065942

loop_
_symmetry_equiv_pos_as_xyz
'x, y, z'
'-x, -y, -z'

loop_
_atom_site_label
_atom_site_type_symbol
_atom_site_fract_x
_atom_site_fract_y
_atom_site_fract_z
_atom_site_U_iso_or_equiv
_atom_site_adp_type
_atom_site_occupancy
_atom_site_symmetry_multiplicity
_atom_site_calc_flag
_atom_site_refinement_flags
_atom_site_disorder_assembly
_atom_site_disorder_group
B1 B 0.0667(4) 0.2520(3) 0.2587(2) 0.0312(10) Uani 1 1 d . . .
C1 C 0.4320(3) 0.8531(2) 0.33744(17) 0.0230(7) Uani 1 1 d . . .
C2 C 0.5103(3) 0.7851(2) 0.34034(17) 0.0208(7) Uani 1 1 d . . .
C3 C 0.5862(3) 0.7608(2) 0.39326(17) 0.0217(7) Uani 1 1 d . . .
C4 C 0.6497(3) 0.7388(2) 0.43770(18) 0.0229(8) Uani 1 1 d . . .
C5 C 0.5090(4) 0.6755(2) 0.21251(18) 0.0258(8) Uani 1 1 d . . .
C6 C 0.4821(4) 0.6496(2) 0.1613(2) 0.0309(9) Uani 1 1 d . . .
C7 C 0.2258(4) 0.2451(3) 0.2538(2) 0.0353(9) Uani 1 1 d . . .
C8 C 0.3462(4) 0.2433(3) 0.2439(2) 0.0357(9) Uani 1 1 d . A .
C9 C 0.4028(4) 0.9210(2) 0.3888(2) 0.0298(9) Uani 1 1 d . . .
C10 C 0.3254(4) 0.8796(3) 0.4624(2) 0.0418(10) Uani 1 1 d . . .
H10A H 0.2400 0.8549 0.4582 0.063 Uiso 1 1 calc R . .
H10B H 0.3061 0.9227 0.4956 0.063 Uiso 1 1 calc R . .
H10C H 0.3807 0.8349 0.4805 0.063 Uiso 1 1 calc R . .
C11 C 0.5366(4) 0.9600(3) 0.3959(2) 0.0366(9) Uani 1 1 d . . .
H11A H 0.5926 0.9152 0.4132 0.055 Uiso 1 1 calc R . .
H11B H 0.5167 1.0022 0.4298 0.055 Uiso 1 1 calc R . .
H11C H 0.5855 0.9875 0.3491 0.055 Uiso 1 1 calc R . .
C12 C 0.3192(4) 0.9937(3) 0.3620(2) 0.0420(10) Uani 1 1 d . . .
H12A H 0.2327 0.9711 0.3573 0.063 Uiso 1 1 calc R . .
H12B H 0.3696 1.0207 0.3154 0.063 Uiso 1 1 calc R . .
H12C H 0.3020 1.0356 0.3962 0.063 Uiso 1 1 calc R . .
C13 C 0.7112(4) 0.7261(2) 0.50044(19) 0.0282(8) Uani 1 1 d . . .
C14 C 0.6453(5) 0.6495(3) 0.5521(2) 0.0448(11) Uani 1 1 d . . .
H14A H 0.6648 0.5977 0.5288 0.067 Uiso 1 1 calc R . .
H14B H 0.5470 0.6572 0.5657 0.067 Uiso 1 1 calc R . .
H14C H 0.6821 0.6445 0.5950 0.067 Uiso 1 1 calc R . .
C15 C 0.8646(4) 0.7147(3) 0.4798(2) 0.0453(11) Uani 1 1 d . . .
H15A H 0.8851 0.6632 0.4561 0.068 Uiso 1 1 calc R . .
H15B H 0.9006 0.7096 0.5229 0.068 Uiso 1 1 calc R . .
H15C H 0.9065 0.7640 0.4471 0.068 Uiso 1 1 calc R . .
C16 C 0.6804(5) 0.8070(3) 0.5380(2) 0.0433(11) Uani 1 1 d . . .
H16A H 0.5820 0.8146 0.5517 0.065 Uiso 1 1 calc R . .
H16B H 0.7222 0.8563 0.5052 0.065 Uiso 1 1 calc R . .
H16C H 0.7173 0.8016 0.5808 0.065 Uiso 1 1 calc R . .
C17 C 0.4556(4) 0.6080(3) 0.1010(2) 0.0393(10) Uani 1 1 d . . .
C18 C 0.4370(7) 0.6727(4) 0.0394(3) 0.0743(18) Uani 1 1 d . . .
H18A H 0.3566 0.7066 0.0553 0.111 Uiso 1 1 calc R . .
H18B H 0.4255 0.6430 -0.0005 0.111 Uiso 1 1 calc R . .
H18C H 0.5172 0.7101 0.0236 0.111 Uiso 1 1 calc R . .
C19 C 0.3298(6) 0.5507(4) 0.1267(3) 0.0703(17) Uani 1 1 d . . .
H19A H 0.2500 0.5854 0.1421 0.106 Uiso 1 1 calc R . .
H19B H 0.3414 0.5098 0.1669 0.106 Uiso 1 1 calc R . .
H19C H 0.3174 0.5201 0.0875 0.106 Uiso 1 1 calc R . .
C20 C 0.5802(5) 0.5545(4) 0.0761(3) 0.0667(16) Uani 1 1 d . . .
H20A H 0.6604 0.5916 0.0591 0.100 Uiso 1 1 calc R . .
H20B H 0.5669 0.5238 0.0371 0.100 Uiso 1 1 calc R . .
H20C H 0.5931 0.5136 0.1160 0.100 Uiso 1 1 calc R . .
C21 C 0.4956(4) 0.2448(2) 0.22220(19) 0.0350(9) Uani 1 1 d D . .
C22A C 0.5408(7) 0.1840(4) 0.1669(3) 0.062(2) Uiso 0.735(8) 1 d PD A 1
H22A H 0.6401 0.1844 0.1522 0.093 Uiso 0.735(8) 1 calc PR A 1
H22B H 0.5034 0.2016 0.1251 0.093 Uiso 0.735(8) 1 calc PR A 1
H22C H 0.5082 0.1265 0.1874 0.093 Uiso 0.735(8) 1 calc PR A 1
C23A C 0.5597(8) 0.2192(6) 0.2848(3) 0.074(2) Uiso 0.735(8) 1 d PD A 1
H23A H 0.6586 0.2203 0.2679 0.111 Uiso 0.735(8) 1 calc PR A 1
H23B H 0.5291 0.1617 0.3064 0.111 Uiso 0.735(8) 1 calc PR A 1
H23C H 0.5327 0.2590 0.3204 0.111 Uiso 0.735(8) 1 calc PR A 1
C24A C 0.5438(8) 0.3324(4) 0.1859(4) 0.078(3) Uiso 0.735(8) 1 d PD A 1
H24A H 0.6431 0.3337 0.1713 0.117 Uiso 0.735(8) 1 calc PR A 1
H24B H 0.5133 0.3744 0.2193 0.117 Uiso 0.735(8) 1 calc PR A 1
H24C H 0.5062 0.3458 0.1437 0.117 Uiso 0.735(8) 1 calc PR A 1
C22B C 0.542(3) 0.2701(19) 0.1424(4) 0.102(9) Uiso 0.265(8) 1 d PD A 2
H22D H 0.6413 0.2706 0.1284 0.152 Uiso 0.265(8) 1 calc PR A 2
H22E H 0.5086 0.3269 0.1300 0.152 Uiso 0.265(8) 1 calc PR A 2
H22F H 0.5061 0.2293 0.1169 0.152 Uiso 0.265(8) 1 calc PR A 2
C23B C 0.559(3) 0.1609(11) 0.2418(18) 0.129(12) Uiso 0.265(8) 1 d PD A 2
H23D H 0.6578 0.1657 0.2251 0.194 Uiso 0.265(8) 1 calc PR A 2
H23E H 0.5250 0.1164 0.2191 0.194 Uiso 0.265(8) 1 calc PR A 2
H23F H 0.5349 0.1464 0.2938 0.194 Uiso 0.265(8) 1 calc PR A 2
C24B C 0.552(3) 0.3127(13) 0.2562(13) 0.094(9) Uiso 0.265(8) 1 d PD A 2
H24D H 0.6516 0.3136 0.2411 0.141 Uiso 0.265(8) 1 calc PR A 2
H24E H 0.5249 0.3004 0.3084 0.141 Uiso 0.265(8) 1 calc PR A 2
H24F H 0.5175 0.3682 0.2413 0.141 Uiso 0.265(8) 1 calc PR A 2
C25 C 0.4004(5) 0.8913(3) 0.1260(2) 0.0443(12) Uani 1 1 d . . .
H25A H 0.3324 0.8812 0.1013 0.053 Uiso 1 1 calc R . .
C26 C 0.3901(4) 0.9479(3) 0.1768(2) 0.0374(10) Uani 1 1 d . . .
H26A H 0.3147 0.9825 0.1932 0.045 Uiso 1 1 calc R . .
C27 C 0.5123(4) 0.9440(2) 0.1991(2) 0.0342(9) Uani 1 1 d . . .
H27A H 0.5354 0.9764 0.2329 0.041 Uiso 1 1 calc R . .
C28 C 0.5942(4) 0.8840(3) 0.1629(2) 0.0357(10) Uani 1 1 d . . .
H28A H 0.6820 0.8677 0.1684 0.043 Uiso 1 1 calc R . .
C29 C 0.5238(5) 0.8525(3) 0.1173(2) 0.0389(10) Uani 1 1 d . . .
H29A H 0.5558 0.8113 0.0857 0.047 Uiso 1 1 calc R . .
C30 C 0.1571(4) 0.8156(3) 0.3206(2) 0.0359(10) Uani 1 1 d . . .
H30A H 0.1424 0.8569 0.3532 0.043 Uiso 1 1 calc R . .
C31 C 0.1480(4) 0.8286(3) 0.2492(2) 0.0385(11) Uani 1 1 d . . .
H31A H 0.1245 0.8802 0.2249 0.046 Uiso 1 1 calc R . .
C32 C 0.1797(4) 0.7526(3) 0.2195(2) 0.0343(10) Uani 1 1 d . . .
H32A H 0.1834 0.7438 0.1714 0.041 Uiso 1 1 calc R . .
C33 C 0.2049(4) 0.6917(3) 0.2735(2) 0.0326(9) Uani 1 1 d . . .
H33A H 0.2272 0.6341 0.2685 0.039 Uiso 1 1 calc R . .
C34 C 0.1918(4) 0.7302(3) 0.3355(2) 0.0338(10) Uani 1 1 d . . .
H34A H 0.2041 0.7036 0.3801 0.041 Uiso 1 1 calc R . .
C35 C 0.7924(4) 0.7124(3) 0.19033(19) 0.0308(9) Uani 1 1 d . . .
H35A H 0.7638 0.7362 0.1489 0.037 Uiso 1 1 calc R . .
C36 C 0.8154(4) 0.7566(3) 0.2453(2) 0.0326(10) Uani 1 1 d . . .
H36A H 0.8026 0.8156 0.2483 0.039 Uiso 1 1 calc R . .
C37 C 0.8603(4) 0.6988(3) 0.2946(2) 0.0410(11) Uani 1 1 d . . .
H37A H 0.8845 0.7117 0.3368 0.049 Uiso 1 1 calc R . .
C38 C 0.8635(4) 0.6185(3) 0.2715(2) 0.0471(12) Uani 1 1 d . . .
H38A H 0.8908 0.5674 0.2949 0.057 Uiso 1 1 calc R . .
C39 C 0.8197(4) 0.6268(3) 0.2081(2) 0.0373(10) Uani 1 1 d . . .
H39A H 0.8098 0.5818 0.1813 0.045 Uiso 1 1 calc R . .
C40 C 0.4961(4) 0.5730(2) 0.4160(2) 0.0334(9) Uani 1 1 d . . .
H40A H 0.4696 0.5987 0.4589 0.040 Uiso 1 1 calc R . .
C41 C 0.6197(4) 0.5352(3) 0.3923(2) 0.0332(9) Uani 1 1 d . . .
H41A H 0.6933 0.5323 0.4151 0.040 Uiso 1 1 calc R . .
C42 C 0.6171(5) 0.5020(2) 0.3286(2) 0.0433(11) Uani 1 1 d . . .
H42A H 0.6870 0.4714 0.3008 0.052 Uiso 1 1 calc R . .
C43 C 0.4905(5) 0.5231(3) 0.3142(2) 0.0496(13) Uani 1 1 d . . .
H43A H 0.4595 0.5090 0.2743 0.060 Uiso 1 1 calc R . .
C44 C 0.4181(4) 0.5676(3) 0.3676(2) 0.0404(11) Uani 1 1 d . . .
H44A H 0.3301 0.5902 0.3703 0.048 Uiso 1 1 calc R . .
C45 C -0.0006(4) 0.1552(3) 0.28167(19) 0.0287(9) Uani 1 1 d . . .
C46 C 0.0124(4) 0.1085(3) 0.3454(2) 0.0333(9) Uani 1 1 d . . .
C47 C -0.0361(4) 0.0273(3) 0.3694(2) 0.0354(9) Uani 1 1 d . . .
C48 C -0.1016(4) -0.0128(3) 0.3280(2) 0.0361(10) Uani 1 1 d . . .
C49 C -0.1200(4) 0.0289(3) 0.2656(2) 0.0344(10) Uani 1 1 d . . .
C50 C -0.0718(4) 0.1113(3) 0.2438(2) 0.0327(9) Uani 1 1 d . . .
C51 C 0.0475(4) 0.2919(3) 0.1790(2) 0.0331(9) Uani 1 1 d . . .
C52 C 0.1210(4) 0.2592(3) 0.1180(2) 0.0407(10) Uani 1 1 d . . .
C53 C 0.1117(5) 0.2880(3) 0.0495(2) 0.0464(12) Uani 1 1 d . . .
C54 C 0.0257(5) 0.3520(3) 0.0378(2) 0.0542(13) Uani 1 1 d . . .
C55 C -0.0506(5) 0.3872(3) 0.0961(3) 0.0495(12) Uani 1 1 d . . .
C56 C -0.0373(4) 0.3563(3) 0.1638(2) 0.0393(10) Uani 1 1 d . . .
C57 C 0.0018(4) 0.3151(2) 0.32011(19) 0.0287(8) Uani 1 1 d . . .
C58 C -0.1135(4) 0.2998(2) 0.3739(2) 0.0320(9) Uani 1 1 d . . .
C59 C -0.1591(4) 0.3509(3) 0.42729(19) 0.0320(9) Uani 1 1 d . . .
C60 C -0.0880(4) 0.4228(2) 0.4279(2) 0.0318(9) Uani 1 1 d . . .
C61 C 0.0258(4) 0.4432(2) 0.3748(2) 0.0331(9) Uani 1 1 d . . .
C62 C 0.0675(4) 0.3908(3) 0.3230(2) 0.0334(9) Uani 1 1 d . . .
C63 C 0.1815(5) 0.8618(3) -0.0099(2) 0.0622(15) Uani 1 1 d D . .
D1 H 0.2095 0.8170 -0.0382 0.075 Uiso 1 1 calc R . .
C64 C 0.0772(4) 0.8485(3) 0.0493(2) 0.0573(13) Uani 1 1 d D . .
D2 H 0.0342 0.7943 0.0628 0.069 Uiso 1 1 calc R . .
C65 C 0.0355(5) 0.9138(3) 0.0887(2) 0.0560(14) Uani 1 1 d D . .
D3 H -0.0378 0.9052 0.1296 0.067 Uiso 1 1 calc R . .
C66 C 0.0982(4) 0.9914(3) 0.0698(2) 0.0569(14) Uani 1 1 d D . .
D4 H 0.0685 1.0367 0.0974 0.068 Uiso 1 1 calc R . .
C67 C 0.2039(5) 1.0037(3) 0.0112(2) 0.0582(14) Uani 1 1 d D . .
D5 H 0.2482 1.0576 -0.0018 0.070 Uiso 1 1 calc R . .
C68 C 0.2460(5) 0.9390(3) -0.0289(2) 0.0627(15) Uani 1 1 d D . .
D6 H 0.3196 0.9475 -0.0696 0.075 Uiso 1 1 calc R . .
F1 F 0.0734(2) 0.14548(16) 0.38950(12) 0.0431(6) Uani 1 1 d . . .
F2 F -0.0205(3) -0.01297(16) 0.43174(13) 0.0502(6) Uani 1 1 d . . .
F3 F -0.1475(2) -0.09386(15) 0.34956(14) 0.0486(6) Uani 1 1 d . . .
F4 F -0.1883(3) -0.00991(17) 0.22560(13) 0.0516(7) Uani 1 1 d . . .
F5 F -0.0993(2) 0.14716(16) 0.18206(12) 0.0444(6) Uani 1 1 d . . .
F6 F 0.2015(3) 0.19215(18) 0.12355(14) 0.0553(7) Uani 1 1 d . . .
F7 F 0.1857(3) 0.2525(2) -0.00691(13) 0.0686(9) Uani 1 1 d . . .
F8 F 0.0125(4) 0.3802(2) -0.02845(15) 0.0823(10) Uani 1 1 d . . .
F9 F -0.1382(3) 0.4494(2) 0.08638(17) 0.0754(9) Uani 1 1 d . . .
F10 F -0.1174(3) 0.39489(17) 0.21736(14) 0.0534(7) Uani 1 1 d . . .
F11 F -0.1949(2) 0.23132(15) 0.37674(13) 0.0477(6) Uani 1 1 d . . .
F12 F -0.2714(2) 0.33008(17) 0.47892(13) 0.0548(7) Uani 1 1 d . . .
F13 F -0.1296(2) 0.47311(16) 0.48010(13) 0.0475(6) Uani 1 1 d . . .
F14 F 0.0941(3) 0.51625(16) 0.37385(14) 0.0515(7) Uani 1 1 d . . .
F15 F 0.1772(2) 0.41753(16) 0.27135(13) 0.0510(7) Uani 1 1 d . . .
Hf1 Hf 0.392827(14) 0.804155(9) 0.244243(7) 0.02158(4) Uani 1 1 d . . .
Hf2 Hf 0.620215(14) 0.659654(9) 0.302769(7) 0.02010(4) Uani 1 1 d . . .

loop_
_atom_site_aniso_label
_atom_site_aniso_U_11
_atom_site_aniso_U_22
_atom_site_aniso_U_33
_atom_site_aniso_U_23
_atom_site_aniso_U_13
_atom_site_aniso_U_12
B1 0.025(2) 0.035(3) 0.034(2) -0.0095(19) -0.0041(18) 0.0005(19)
C1 0.0232(18) 0.0242(19) 0.0219(17) -0.0011(14) -0.0063(14) -0.0014(15)
C2 0.0204(17) 0.0227(19) 0.0191(16) -0.0043(14) -0.0035(14) -0.0008(15)
C3 0.0221(17) 0.0204(19) 0.0214(17) -0.0026(14) -0.0025(14) -0.0021(15)
C4 0.0251(18) 0.0199(19) 0.0226(17) -0.0030(14) -0.0029(15) -0.0017(15)
C5 0.0249(19) 0.028(2) 0.0225(18) -0.0030(15) -0.0005(15) -0.0030(16)
C6 0.031(2) 0.027(2) 0.034(2) -0.0027(17) -0.0067(17) -0.0010(17)
C7 0.033(2) 0.037(2) 0.035(2) -0.0077(17) -0.0047(17) 0.0001(18)
C8 0.031(2) 0.039(2) 0.037(2) -0.0095(18) -0.0039(17) -0.0004(18)
C9 0.029(2) 0.025(2) 0.036(2) -0.0113(16) -0.0056(16) 0.0041(16)
C10 0.042(2) 0.045(3) 0.035(2) -0.0132(19) 0.0018(18) 0.002(2)
C11 0.040(2) 0.026(2) 0.047(2) -0.0128(18) -0.0125(19) 0.0018(18)
C12 0.042(2) 0.032(2) 0.055(3) -0.019(2) -0.011(2) 0.0100(19)
C13 0.034(2) 0.026(2) 0.0273(18) -0.0002(15) -0.0124(16) -0.0019(16)
C14 0.062(3) 0.044(3) 0.032(2) 0.0077(19) -0.021(2) -0.014(2)
C15 0.038(2) 0.067(3) 0.036(2) -0.004(2) -0.0191(19) 0.006(2)
C16 0.062(3) 0.038(2) 0.038(2) -0.0112(19) -0.025(2) 0.001(2)
C17 0.048(3) 0.047(3) 0.0246(19) -0.0081(18) -0.0099(18) -0.014(2)
C18 0.116(5) 0.075(4) 0.046(3) -0.012(3) -0.045(3) -0.008(4)
C19 0.077(4) 0.081(4) 0.057(3) -0.025(3) -0.013(3) -0.038(3)
C20 0.065(3) 0.080(4) 0.062(3) -0.041(3) -0.014(3) -0.002(3)
C21 0.0280(19) 0.036(2) 0.038(2) -0.0063(19) -0.0006(17) -0.0007(19)
C25 0.049(3) 0.048(3) 0.033(2) 0.018(2) -0.016(2) -0.023(2)
C26 0.038(2) 0.028(2) 0.042(2) 0.0105(18) -0.0082(19) 0.0016(18)
C27 0.043(2) 0.024(2) 0.036(2) 0.0072(17) -0.0160(19) -0.0122(18)
C28 0.032(2) 0.034(2) 0.035(2) 0.0080(18) -0.0021(18) -0.0041(18)
C29 0.052(3) 0.032(2) 0.027(2) 0.0034(17) 0.0007(19) -0.003(2)
C30 0.0179(18) 0.045(3) 0.044(2) -0.0091(19) -0.0037(17) -0.0005(17)
C31 0.021(2) 0.039(3) 0.055(3) 0.006(2) -0.0122(19) -0.0012(18)
C32 0.025(2) 0.046(3) 0.032(2) -0.0016(19) -0.0085(17) -0.0068(18)
C33 0.0191(18) 0.033(2) 0.045(2) -0.0024(18) -0.0058(17) -0.0043(16)
C34 0.0221(19) 0.047(3) 0.029(2) 0.0039(18) -0.0033(16) -0.0079(18)
C35 0.0217(19) 0.044(3) 0.0229(19) -0.0046(17) 0.0029(15) -0.0036(18)
C36 0.023(2) 0.037(2) 0.034(2) -0.0086(19) 0.0023(17) -0.0109(18)
C37 0.0166(19) 0.077(4) 0.028(2) -0.008(2) -0.0023(16) -0.004(2)
C38 0.024(2) 0.060(3) 0.047(3) 0.011(2) 0.0039(19) 0.009(2)
C39 0.033(2) 0.037(2) 0.038(2) -0.0095(18) 0.0032(18) 0.0035(18)
C40 0.037(2) 0.022(2) 0.036(2) -0.0027(16) 0.0029(18) -0.0062(17)
C41 0.027(2) 0.033(2) 0.038(2) 0.0070(18) -0.0101(17) 0.0017(17)
C42 0.061(3) 0.018(2) 0.040(2) -0.0009(17) 0.009(2) 0.004(2)
C43 0.085(4) 0.030(2) 0.041(2) 0.009(2) -0.035(3) -0.027(3)
C44 0.029(2) 0.029(2) 0.061(3) 0.012(2) -0.013(2) -0.0098(18)
C45 0.0226(18) 0.035(2) 0.031(2) -0.0120(17) -0.0066(15) 0.0049(17)
C46 0.030(2) 0.039(2) 0.035(2) -0.0127(18) -0.0106(17) 0.0020(18)
C47 0.028(2) 0.041(2) 0.036(2) -0.0029(18) -0.0052(17) 0.0030(18)
C48 0.026(2) 0.034(2) 0.046(2) -0.0091(19) -0.0024(18) 0.0025(17)
C49 0.026(2) 0.040(2) 0.040(2) -0.0199(19) -0.0047(17) -0.0019(18)
C50 0.027(2) 0.042(2) 0.032(2) -0.0115(18) -0.0083(16) 0.0038(18)
C51 0.0230(19) 0.042(3) 0.033(2) -0.0070(18) -0.0024(16) -0.0055(18)
C52 0.038(2) 0.048(3) 0.037(2) -0.010(2) -0.0062(19) -0.001(2)
C53 0.042(3) 0.061(3) 0.032(2) -0.006(2) 0.001(2) -0.010(2)
C54 0.068(3) 0.063(3) 0.029(2) 0.005(2) -0.012(2) -0.023(3)
C55 0.057(3) 0.039(3) 0.055(3) 0.005(2) -0.023(2) -0.003(2)
C56 0.039(2) 0.041(3) 0.036(2) -0.0077(19) -0.0022(19) -0.004(2)
C57 0.0267(19) 0.031(2) 0.0283(19) -0.0066(16) -0.0056(15) -0.0003(16)
C58 0.0267(19) 0.026(2) 0.042(2) -0.0059(17) -0.0034(17) -0.0041(16)
C59 0.028(2) 0.038(2) 0.0274(19) -0.0058(17) -0.0002(16) 0.0023(17)
C60 0.036(2) 0.031(2) 0.033(2) -0.0100(17) -0.0144(17) 0.0102(18)
C61 0.038(2) 0.024(2) 0.043(2) -0.0035(17) -0.0194(18) -0.0038(17)
C62 0.029(2) 0.034(2) 0.034(2) 0.0005(17) -0.0037(17) -0.0049(17)
C63 0.078(4) 0.067(4) 0.044(3) -0.014(3) -0.016(3) 0.020(3)
C64 0.057(3) 0.064(4) 0.056(3) -0.002(3) -0.025(3) -0.007(3)
C65 0.039(3) 0.086(4) 0.040(3) 0.000(3) -0.008(2) 0.001(3)
C66 0.064(3) 0.063(4) 0.045(3) -0.007(2) -0.016(2) 0.019(3)
C67 0.061(3) 0.054(3) 0.051(3) 0.014(2) -0.007(2) 0.002(3)
C68 0.062(3) 0.078(4) 0.034(2) 0.012(3) 0.007(2) 0.013(3)
F1 0.0483(14) 0.0475(15) 0.0408(13) -0.0094(11) -0.0226(11) -0.0036(12)
F2 0.0542(15) 0.0511(16) 0.0449(14) 0.0064(12) -0.0167(12) -0.0008(13)
F3 0.0422(14) 0.0331(14) 0.0652(16) -0.0026(12) -0.0029(12) -0.0066(11)
F4 0.0513(15) 0.0530(16) 0.0552(15) -0.0192(13) -0.0147(12) -0.0149(13)
F5 0.0470(14) 0.0524(16) 0.0384(13) -0.0044(11) -0.0195(11) -0.0078(12)
F6 0.0507(15) 0.0703(19) 0.0488(15) -0.0276(14) -0.0102(12) 0.0185(14)
F7 0.0675(19) 0.100(2) 0.0343(14) -0.0228(15) 0.0045(13) -0.0095(17)
F8 0.120(3) 0.085(2) 0.0414(16) 0.0158(15) -0.0278(17) -0.018(2)
F9 0.097(2) 0.062(2) 0.071(2) 0.0084(16) -0.0373(18) 0.0153(18)
F10 0.0549(16) 0.0572(17) 0.0503(15) -0.0139(13) -0.0141(13) 0.0218(13)
F11 0.0312(12) 0.0416(14) 0.0649(16) -0.0191(12) 0.0070(11) -0.0112(11)
F12 0.0420(14) 0.0544(17) 0.0557(16) -0.0160(13) 0.0185(12) -0.0002(12)
F13 0.0514(15) 0.0496(16) 0.0483(14) -0.0264(12) -0.0155(12) 0.0135(12)
F14 0.0565(16) 0.0347(15) 0.0670(17) -0.0132(12) -0.0172(13) -0.0128(12)
F15 0.0450(15) 0.0458(15) 0.0522(15) -0.0059(12) 0.0105(12) -0.0177(12)
Hf1 0.01890(9) 0.02286(10) 0.02286(8) 0.00010(7) -0.00589(7) -0.00201(7)
Hf2 0.01908(9) 0.01954(9) 0.02108(8) -0.00285(7) -0.00317(7) -0.00028(7)

loop_
_atom_type_symbol
_atom_type_description
_atom_type_scat_dispersion_real
_atom_type_scat_dispersion_imag
_atom_type_scat_source
C C 0.0033 0.0016 'International Tables Vol C Tables 4.2.6.8 and 6.1.1.4'
H H 0.0000 0.0000 'International Tables Vol C Tables 4.2.6.8 and 6.1.1.4'
B B 0.0013 0.0007 'International Tables Vol C Tables 4.2.6.8 and 6.1.1.4'
F F 0.0171 0.0103 'International Tables Vol C Tables 4.2.6.8 and 6.1.1.4'
Hf Hf -0.5830 6.1852 'International Tables Vol C Tables 4.2.6.8 and 6.1.1.4'

loop_
_geom_angle_atom_site_label_1
_geom_angle_atom_site_label_2
_geom_angle_atom_site_label_3
_geom_angle
C7 B1 C51 107.3(3)
C7 B1 C57 108.2(3)
C51 B1 C57 111.4(3)
C7 B1 C45 107.9(3)
C51 B1 C45 111.2(3)
C57 B1 C45 110.8(3)
C2 C1 C9 128.2(3)
C2 C1 Hf1 83.9(2)
C9 C1 Hf1 147.8(3)
C1 C2 C3 126.3(3)
C1 C2 Hf2 156.8(3)
C3 C2 Hf2 76.8(2)
C1 C2 Hf1 62.9(2)
C3 C2 Hf1 170.7(3)
Hf2 C2 Hf1 93.98(11)
C4 C3 C2 178.8(4)
C4 C3 Hf2 110.1(3)
C2 C3 Hf2 68.92(19)
C3 C4 C13 167.8(4)
C6 C5 Hf2 149.6(3)
C6 C5 Hf1 113.7(3)
Hf2 C5 Hf1 96.68(13)
C5 C6 C17 173.3(4)
C8 C7 B1 174.1(4)
C7 C8 C21 172.8(4)
C1 C9 C12 111.7(3)
C1 C9 C10 108.9(3)
C12 C9 C10 109.5(3)
C1 C9 C11 110.2(3)
C12 C9 C11 107.2(3)
C10 C9 C11 109.2(3)
C4 C13 C15 112.8(3)
C4 C13 C14 110.5(3)
C15 C13 C14 109.6(4)
C4 C13 C16 105.9(3)
C15 C13 C16 108.9(3)
C14 C13 C16 109.0(3)
C6 C17 C18 111.8(4)
C6 C17 C19 110.1(3)
C18 C17 C19 109.7(4)
C6 C17 C20 105.9(4)
C18 C17 C20 109.5(4)
C19 C17 C20 109.7(4)
C8 C21 C23A 112.1(4)
C8 C21 C23B 113.5(13)
C23A C21 C23B 51.5(13)
C8 C21 C24B 110.1(10)
C23A C21 C24B 60.6(11)
C23B C21 C24B 108.4(18)
C8 C21 C22A 109.0(4)
C23A C21 C22A 108.9(5)
C23B C21 C22A 59.6(13)
C24B C21 C22A 140.5(11)
C8 C21 C22B 110.1(11)
C23A C21 C22B 137.8(12)
C23B C21 C22B 109.1(18)
C24B C21 C22B 105.3(15)
C22A C21 C22B 54.7(11)
C8 C21 C24A 109.1(4)
C23A C21 C24A 111.0(5)
C23B C21 C24A 137.4(13)
C24B C21 C24A 54.3(11)
C22A C21 C24A 106.6(5)
C22B C21 C24A 54.1(11)
C29 C25 C26 109.4(4)
C29 C25 Hf1 75.4(2)
C26 C25 Hf1 72.9(2)
C25 C26 C27 106.8(4)
C25 C26 Hf1 74.7(2)
C27 C26 Hf1 74.2(2)
C28 C27 C26 108.1(4)
C28 C27 Hf1 74.5(2)
C26 C27 Hf1 73.2(2)
C29 C28 C27 107.7(4)
C29 C28 Hf1 74.8(2)
C27 C28 Hf1 73.2(2)
C25 C29 C28 108.0(4)
C25 C29 Hf1 73.2(2)
C28 C29 Hf1 73.2(2)
C31 C30 C34 107.6(4)
C31 C30 Hf1 72.6(2)
C34 C30 Hf1 75.6(2)
C30 C31 C32 108.2(4)
C30 C31 Hf1 75.0(2)
C32 C31 Hf1 73.7(2)
C31 C32 C33 107.8(4)
C31 C32 Hf1 73.7(2)
C33 C32 Hf1 76.2(2)
C34 C33 C32 108.3(4)
C34 C33 Hf1 74.8(2)
C32 C33 Hf1 71.5(2)
C33 C34 C30 108.0(4)
C33 C34 Hf1 73.7(2)
C30 C34 Hf1 72.3(2)
C39 C35 C36 107.1(4)
C39 C35 Hf2 72.7(2)
C36 C35 Hf2 72.5(2)
C37 C36 C35 108.1(4)
C37 C36 Hf2 73.7(2)
C35 C36 Hf2 74.9(2)
C36 C37 C38 108.3(4)
C36 C37 Hf2 73.8(2)
C38 C37 Hf2 74.1(2)
C39 C38 C37 107.8(4)
C39 C38 Hf2 73.6(2)
C37 C38 Hf2 73.3(2)
C38 C39 C35 108.7(4)
C38 C39 Hf2 74.1(2)
C35 C39 Hf2 74.8(2)
C44 C40 C41 109.0(4)
C44 C40 Hf2 74.5(2)
C41 C40 Hf2 71.9(2)
C40 C41 C42 108.1(4)
C40 C41 Hf2 75.9(2)
C42 C41 Hf2 74.6(2)
C43 C42 C41 106.1(4)
C43 C42 Hf2 74.5(2)
C41 C42 Hf2 72.6(2)
C44 C43 C42 109.0(4)
C44 C43 Hf2 74.5(2)
C42 C43 Hf2 72.9(2)
C40 C44 C43 107.7(4)
C40 C44 Hf2 74.0(2)
C43 C44 Hf2 73.6(2)
C50 C45 C46 112.7(4)
C50 C45 B1 127.4(4)
C46 C45 B1 120.0(3)
F1 C46 C47 115.8(4)
F1 C46 C45 118.8(3)
C47 C46 C45 125.3(4)
F2 C47 C48 119.7(4)
F2 C47 C46 121.6(4)
C48 C47 C46 118.7(4)
C49 C48 F3 120.7(4)
C49 C48 C47 119.5(4)
F3 C48 C47 119.8(4)
F4 C49 C48 119.6(4)
F4 C49 C50 120.2(4)
C48 C49 C50 120.2(4)
F5 C50 C49 115.0(3)
F5 C50 C45 121.5(4)
C49 C50 C45 123.6(4)
C56 C51 C52 112.9(4)
C56 C51 B1 127.1(3)
C52 C51 B1 120.0(4)
F6 C52 C53 115.0(4)
F6 C52 C51 120.6(4)
C53 C52 C51 124.3(4)
F7 C53 C54 119.2(4)
F7 C53 C52 120.7(5)
C54 C53 C52 120.1(4)
F8 C54 C53 121.4(5)
F8 C54 C55 120.1(5)
C53 C54 C55 118.6(4)
F9 C55 C56 120.9(4)
F9 C55 C54 119.9(4)
C56 C55 C54 119.1(5)
F10 C56 C51 120.6(4)
F10 C56 C55 114.4(4)
C51 C56 C55 125.0(4)
C58 C57 C62 112.7(3)
C58 C57 B1 126.5(3)
C62 C57 B1 120.7(3)
F11 C58 C57 120.7(3)
F11 C58 C59 114.4(3)
C57 C58 C59 124.9(3)
F12 C59 C60 119.7(3)
F12 C59 C58 121.0(3)
C60 C59 C58 119.3(3)
F13 C60 C59 120.3(3)
F13 C60 C61 120.7(3)
C59 C60 C61 118.9(3)
F14 C61 C62 121.0(3)
F14 C61 C60 119.1(3)
C62 C61 C60 119.9(3)
F15 C62 C61 115.9(3)
F15 C62 C57 119.9(3)
C61 C62 C57 124.2(3)
C64 C63 C68 120.7(4)
C65 C64 C63 119.3(4)
C64 C65 C66 120.5(4)
C65 C66 C67 119.8(4)
C68 C67 C66 120.2(4)
C63 C68 C67 119.5(4)
C1 Hf1 C5 115.91(13)
C1 Hf1 C2 33.22(12)
C5 Hf1 C2 82.70(12)
C1 Hf1 C31 105.88(14)
C5 Hf1 C31 124.09(14)
C2 Hf1 C31 129.62(13)
C1 Hf1 C32 131.25(13)
C5 Hf1 C32 91.69(13)
C2 Hf1 C32 137.65(12)
C31 Hf1 C32 32.65(14)
C1 Hf1 C26 93.67(14)
C5 Hf1 C26 132.29(13)
C2 Hf1 C26 119.08(13)
C31 Hf1 C26 76.35(14)
C32 Hf1 C26 95.54(14)
C1 Hf1 C27 74.26(13)
C5 Hf1 C27 118.91(13)
C2 Hf1 C27 90.17(12)
C31 Hf1 C27 106.65(14)
C32 Hf1 C27 127.95(13)
C26 Hf1 C27 32.55(13)
C1 Hf1 C25 124.83(14)
C5 Hf1 C25 104.16(14)
C2 Hf1 C25 141.64(13)
C31 Hf1 C25 77.94(15)
C32 Hf1 C25 80.47(14)
C26 Hf1 C25 32.33(14)
C27 Hf1 C25 53.11(13)
C1 Hf1 C30 77.86(13)
C5 Hf1 C30 126.88(13)
C2 Hf1 C30 97.26(12)
C31 Hf1 C30 32.43(13)
C32 Hf1 C30 53.81(13)
C26 Hf1 C30 94.05(14)
C27 Hf1 C30 114.21(14)
C25 Hf1 C30 107.23(15)
C1 Hf1 C28 91.91(13)
C5 Hf1 C28 87.04(13)
C2 Hf1 C28 90.81(13)
C31 Hf1 C28 128.01(14)
C32 Hf1 C28 130.96(13)
C26 Hf1 C28 53.66(14)
C27 Hf1 C28 32.24(13)
C25 Hf1 C28 52.74(14)
C30 Hf1 C28 145.79(14)
C1 Hf1 C29 123.36(13)
C5 Hf1 C29 79.07(13)
C2 Hf1 C29 119.89(13)
C31 Hf1 C29 107.61(15)
C32 Hf1 C29 99.83(14)
C26 Hf1 C29 53.22(14)
C27 Hf1 C29 53.06(14)
C25 Hf1 C29 31.43(14)
C30 Hf1 C29 138.47(14)
C28 Hf1 C29 31.99(14)
C1 Hf1 C33 113.80(12)
C5 Hf1 C33 75.93(12)
C2 Hf1 C33 106.78(12)
C31 Hf1 C33 53.38(14)
C32 Hf1 C33 32.31(13)
C26 Hf1 C33 126.91(14)
C27 Hf1 C33 159.32(14)
C25 Hf1 C33 111.50(13)
C30 Hf1 C33 53.08(13)
C28 Hf1 C33 153.40(13)
C29 Hf1 C33 122.83(14)
C5 Hf2 C2 86.64(13)
C5 Hf2 C41 128.21(13)
C2 Hf2 C41 119.01(12)
C5 Hf2 C3 120.89(13)
C2 Hf2 C3 34.27(12)
C41 Hf2 C3 93.21(13)
C5 Hf2 C37 126.81(13)
C2 Hf2 C37 100.36(14)
C41 Hf2 C37 94.12(14)
C3 Hf2 C37 80.31(13)
C5 Hf2 C36 97.91(13)
C2 Hf2 C36 84.44(13)
C41 Hf2 C36 126.65(14)
C3 Hf2 C36 81.82(12)
C37 Hf2 C36 32.57(14)
C5 Hf2 C39 84.71(13)
C2 Hf2 C39 135.58(12)
C41 Hf2 C39 100.12(13)
C3 Hf2 C39 132.75(12)
C37 Hf2 C39 53.83(14)
C36 Hf2 C39 53.99(14)
C5 Hf2 C42 100.25(15)
C2 Hf2 C42 143.81(12)
C41 Hf2 C42 32.87(14)
C3 Hf2 C42 125.62(13)
C37 Hf2 C42 103.36(17)
C36 Hf2 C42 128.79(15)
C39 Hf2 C42 80.60(13)
C5 Hf2 C38 117.09(14)
C2 Hf2 C38 132.88(15)
C41 Hf2 C38 79.20(14)
C3 Hf2 C38 109.85(15)
C37 Hf2 C38 32.58(15)
C36 Hf2 C38 54.00(15)
C39 Hf2 C38 32.39(14)
C42 Hf2 C38 75.14(16)
C5 Hf2 C43 74.69(14)
C2 Hf2 C43 121.39(15)
C41 Hf2 C43 53.52(14)
C3 Hf2 C43 125.55(14)
C37 Hf2 C43 135.32(18)
C36 Hf2 C43 151.86(16)
C39 Hf2 C43 97.97(16)
C42 Hf2 C43 32.55(15)
C38 Hf2 C43 104.56(18)
C5 Hf2 C40 115.33(13)
C2 Hf2 C40 91.26(12)
C41 Hf2 C40 32.25(13)
C3 Hf2 C40 76.16(11)
C37 Hf2 C40 117.12(14)
C36 Hf2 C40 146.20(13)
C39 Hf2 C40 131.50(13)
C42 Hf2 C40 53.55(13)
C38 Hf2 C40 110.63(14)
C43 Hf2 C40 52.45(14)
C5 Hf2 C35 73.14(12)
C2 Hf2 C35 103.65(12)
C41 Hf2 C35 131.32(13)
C3 Hf2 C35 112.57(12)
C37 Hf2 C35 53.87(13)
C36 Hf2 C35 32.62(12)
C39 Hf2 C35 32.50(13)
C42 Hf2 C35 112.38(13)
C38 Hf2 C35 53.81(14)
C43 Hf2 C35 121.77(14)
C40 Hf2 C35 163.54(14)

loop_
_geom_bond_atom_site_label_1
_geom_bond_atom_site_label_2
_geom_bond_distance
B1 C7 1.596(6)
B1 C51 1.650(6)
B1 C57 1.659(6)
B1 C45 1.659(6)
C1 C2 1.333(5)
C1 C9 1.532(5)
C1 Hf1 2.166(3)
C2 C3 1.433(5)
C2 Hf2 2.375(3)
C2 Hf1 2.420(3)
C3 C4 1.206(5)
C3 Hf2 2.478(3)
C4 C13 1.481(5)
C5 C6 1.206(5)
C5 Hf2 2.278(4)
C5 Hf1 2.413(4)
C6 C17 1.484(5)
C7 C8 1.192(5)
C8 C21 1.475(5)
C9 C12 1.533(6)
C9 C10 1.533(5)
C9 C11 1.540(5)
C13 C15 1.527(5)
C13 C14 1.533(5)
C13 C16 1.543(5)
C17 C18 1.523(7)
C17 C19 1.527(6)
C17 C20 1.528(7)
C21 C23A 1.514(4)
C21 C23B 1.514(4)
C21 C24B 1.514(4)
C21 C22A 1.514(4)
C21 C22B 1.515(4)
C21 C24A 1.515(4)
C25 C29 1.370(6)
C25 C26 1.395(6)
C25 Hf1 2.516(4)
C26 C27 1.401(6)
C26 Hf1 2.493(4)
C27 C28 1.396(6)
C27 Hf1 2.506(3)
C28 C29 1.396(6)
C28 Hf1 2.523(4)
C29 Hf1 2.542(4)
C30 C31 1.398(6)
C30 C34 1.408(6)
C30 Hf1 2.519(4)
C31 C32 1.398(6)
C31 Hf1 2.487(4)
C32 C33 1.402(6)
C32 Hf1 2.488(4)
C33 C34 1.390(6)
C33 Hf1 2.548(4)
C34 Hf1 2.561(3)
C35 C39 1.402(6)
C35 C36 1.405(5)
C35 Hf2 2.517(3)
C36 C37 1.394(6)
C36 Hf2 2.487(4)
C37 C38 1.397(7)
C37 Hf2 2.485(4)
C38 C39 1.391(6)
C38 Hf2 2.496(4)
C39 Hf2 2.490(4)
C40 C44 1.368(6)
C40 C41 1.385(6)
C40 Hf2 2.516(4)
C41 C42 1.403(6)
C41 Hf2 2.466(4)
C42 C43 1.402(7)
C42 Hf2 2.491(4)
C43 C44 1.383(6)
C43 Hf2 2.512(4)
C44 Hf2 2.523(4)
C45 C50 1.388(5)
C45 C46 1.395(6)
C46 F1 1.352(4)
C46 C47 1.375(6)
C47 F2 1.339(5)
C47 C48 1.367(6)
C48 C49 1.356(6)
C48 F3 1.358(4)
C49 F4 1.354(4)
C49 C50 1.386(6)
C50 F5 1.348(5)
C51 C56 1.374(6)
C51 C52 1.395(5)
C52 F6 1.341(5)
C52 C53 1.375(6)
C53 F7 1.351(5)
C53 C54 1.362(7)
C54 F8 1.343(5)
C54 C55 1.384(7)
C55 F9 1.344(6)
C55 C56 1.380(6)
C56 F10 1.363(5)
C57 C58 1.376(5)
C57 C62 1.395(5)
C58 F11 1.362(4)
C58 C59 1.381(5)
C59 F12 1.345(4)
C59 C60 1.361(5)
C60 F13 1.349(4)
C60 C61 1.370(5)
C61 F14 1.356(4)
C61 C62 1.366(5)
C62 F15 1.347(4)
C63 C64 1.365(2)
C63 C68 1.365(2)
C64 C65 1.365(2)
C65 C66 1.365(2)
C66 C67 1.366(2)
C67 C68 1.365(2)
